data_7042120
loop_
_publ_author_name
'Cui, Long'
'Ge, Jing-Yuan'
'Leong, Chanel F.'
'D'Alessandro, Deanna M'
'Zuo, Jing-Lin'

_publ_section_title
;
 A heterometallic ferrimagnet based on a new TTF-bis(oxamato) ligand.
;
_journal_issue 12
_journal_name_full 'Dalton transactions (Cambridge, England : 2003)'
_journal_page_first 3980
_journal_page_last 3988
_journal_paper_doi 10.1039/c6dt04903f
_journal_volume 46
_journal_year 2017
_chemical_formula_sum 'C48 H80 Cu N4 O6 S6'
_chemical_formula_weight 1065.06
_chemical_name_systematic
; 
 ? 
;
_space_group_IT_number 2
_symmetry_cell_setting triclinic
_symmetry_space_group_name_Hall '-P 1'
_symmetry_space_group_name_H-M 'P -1'
_atom_sites_solution_hydrogens geom
_atom_sites_solution_primary direct
_atom_sites_solution_secondary difmap
_audit_creation_method SHELXL-97
_audit_update_record
;
2016-12-21 deposited with the CCDC.
2017-02-20 downloaded from the CCDC.
;
_cell_angle_alpha 96.412(2)
_cell_angle_beta 102.067(2)
_cell_angle_gamma 99.808(2)
_cell_formula_units_Z 2
_cell_length_a 10.6005(12)
_cell_length_b 17.985(2)
_cell_length_c 20.191(2)
_cell_measurement_reflns_used 3421
_cell_measurement_temperature 296(2)
_cell_measurement_theta_max 19.47
_cell_measurement_theta_min 2.23
_cell_volume 3665.7(7)
_computing_cell_refinement 'Bruker SMART'
_computing_data_collection 'Bruker SMART'
_computing_data_reduction 'Bruker SAINT'
_computing_molecular_graphics 'Bruker SHELXTL'
_computing_publication_material 'Bruker SHELXTL'
_computing_structure_refinement 'SHELXL-97 (Sheldrick, 2008)'
_computing_structure_solution 'SHELXS-97 (Sheldrick, 2008)'
_diffrn_ambient_temperature 296(2)
_diffrn_measured_fraction_theta_full 0.997
_diffrn_measured_fraction_theta_max 0.997
_diffrn_measurement_device_type 'CCD area detector'
_diffrn_measurement_method 'phi and omega scans'
_diffrn_radiation_monochromator graphite
_diffrn_radiation_source 'fine-focus sealed tube'
_diffrn_radiation_type MoK\a
_diffrn_radiation_wavelength 0.71073
_diffrn_reflns_av_R_equivalents 0.0224
_diffrn_reflns_av_sigmaI/netI 0.0546
_diffrn_reflns_limit_h_max 12
_diffrn_reflns_limit_h_min -12
_diffrn_reflns_limit_k_max 21
_diffrn_reflns_limit_k_min -18
_diffrn_reflns_limit_l_max 22
_diffrn_reflns_limit_l_min -24
_diffrn_reflns_number 20782
_diffrn_reflns_theta_full 25.01
_diffrn_reflns_theta_max 25.01
_diffrn_reflns_theta_min 1.04
_exptl_absorpt_coefficient_mu 0.505
_exptl_absorpt_correction_T_max 0.9147
_exptl_absorpt_correction_T_min 0.8800
_exptl_absorpt_correction_type multi-scan
_exptl_absorpt_process_details sadabs
_exptl_crystal_colour brown
_exptl_crystal_density_diffrn 0.965
_exptl_crystal_density_method 'not measured'
_exptl_crystal_description block
_exptl_crystal_F_000 1138
_exptl_crystal_size_max 0.26
_exptl_crystal_size_mid 0.24
_exptl_crystal_size_min 0.18
_platon_squeeze_details
;
;
_refine_diff_density_max 0.485
_refine_diff_density_min -0.358
_refine_diff_density_rms 0.057
_refine_ls_extinction_method none
_refine_ls_goodness_of_fit_ref 1.173
_refine_ls_hydrogen_treatment constr
_refine_ls_matrix_type full
_refine_ls_number_parameters 544
_refine_ls_number_reflns 12888
_refine_ls_number_restraints 8
_refine_ls_restrained_S_all 1.217
_refine_ls_R_factor_all 0.1311
_refine_ls_R_factor_gt 0.0706
_refine_ls_shift/su_max 0.000
_refine_ls_shift/su_mean 0.000
_refine_ls_structure_factor_coef Fsqd
_refine_ls_weighting_details 'calc w=1/[\s^2^(Fo^2^)+(0.0000P)^2^+5.0000P] where P=(Fo^2^+2Fc^2^)/3'
_refine_ls_weighting_scheme calc
_refine_ls_wR_factor_gt 0.1617
_refine_ls_wR_factor_ref 0.1692
_reflns_number_gt 5623
_reflns_number_total 12888
_reflns_threshold_expression >2sigma(I)
_cod_data_source_file c6dt04903f2.cif
_cod_data_source_block 20140224f
_cod_depositor_comments
;
The following automatic conversions were performed:

'_symmetry_cell_setting' value 'Triclinic' changed to 'triclinic'
according to
/usr/data/users/saulius/crontab/automatic-downloads/rss-feeds/RSC/lib/dictionaries/cif_core.dic
dictionary named 'cif_core.dic' version 2.4.2 from 2011-04-26.

Automatic conversion script
Id: cif_fix_values 4268 2015-11-12 08:31:59Z antanas 

 Adding full bibliography for 7042120--7042122.cif.
;
_cod_original_sg_symbol_H-M 'P-1   '
_cod_database_code 7042120

loop_
_symmetry_equiv_pos_as_xyz
'x, y, z'
'-x, -y, -z'

loop_
_atom_site_label
_atom_site_type_symbol
_atom_site_fract_x
_atom_site_fract_y
_atom_site_fract_z
_atom_site_U_iso_or_equiv
_atom_site_adp_type
_atom_site_occupancy
_atom_site_symmetry_multiplicity
_atom_site_calc_flag
_atom_site_refinement_flags
C1 C 0.6536(10) 1.0748(5) 0.5445(6) 0.226(5) Uani 1 1 d .
H1A H 0.5983 1.0631 0.4990 0.340 Uiso 1 1 calc R
H1B H 0.6558 1.1267 0.5632 0.340 Uiso 1 1 calc R
H1C H 0.6193 1.0410 0.5730 0.340 Uiso 1 1 calc R
C2 C 0.8627(14) 1.0523(7) 0.3163(7) 0.296(8) Uani 1 1 d .
H2A H 0.8976 1.0152 0.2915 0.444 Uiso 1 1 calc R
H2B H 0.8842 1.1009 0.3016 0.444 Uiso 1 1 calc R
H2C H 0.7687 1.0367 0.3075 0.444 Uiso 1 1 calc R
C3 C 0.7840(8) 0.9840(4) 0.4789(5) 0.130(3) Uani 1 1 d .
C4 C 0.8325(9) 0.9825(5) 0.4246(6) 0.142(3) Uani 1 1 d .
C5 C 0.6945(7) 0.8481(4) 0.4145(4) 0.115(2) Uani 1 1 d .
C6 C 0.6147(7) 0.7793(4) 0.3868(4) 0.107(2) Uani 1 1 d .
C7 C 0.4296(6) 0.6595(3) 0.3563(3) 0.0842(17) Uani 1 1 d .
C8 C 0.4856(6) 0.6609(3) 0.2996(3) 0.0858(17) Uani 1 1 d .
C9 C 0.4359(6) 0.6068(4) 0.2420(3) 0.0850(17) Uani 1 1 d .
H9 H 0.4754 0.6080 0.2051 0.102 Uiso 1 1 calc R
C10 C 0.3226(6) 0.6035(4) 0.3553(3) 0.0842(17) Uani 1 1 d .
H10 H 0.2871 0.6019 0.3936 0.101 Uiso 1 1 calc R
C11 C 0.2674(6) 0.5493(3) 0.2971(3) 0.0762(16) Uani 1 1 d .
C12 C 0.3260(6) 0.5502(4) 0.2392(3) 0.0792(16) Uani 1 1 d .
C13 C 0.3016(7) 0.4721(4) 0.1280(3) 0.0914(19) Uani 1 1 d .
C14 C 0.1975(8) 0.4023(5) 0.0844(4) 0.112(2) Uani 1 1 d .
C15 C 0.0755(7) 0.4737(4) 0.3271(4) 0.0893(19) Uani 1 1 d .
C16 C -0.0383(7) 0.4069(4) 0.2897(4) 0.102(2) Uani 1 1 d .
C17 C 0.7852(12) 0.7295(9) 0.6947(6) 0.300 Uani 1 1 d D
H17A H 0.7328 0.7611 0.7134 0.450 Uiso 0.50 1 d PR
H17B H 0.8759 0.7466 0.7182 0.450 Uiso 0.50 1 d PRD
H17C H 0.7561 0.6775 0.7001 0.450 Uiso 0.50 1 d PR
C18 C 0.7754(10) 0.7368(6) 0.6248(5) 0.197 Uani 1 1 d D
H18A H 0.8119 0.7891 0.6213 0.236 Uiso 1 1 calc R
H18B H 0.6834 0.7255 0.6008 0.236 Uiso 1 1 calc R
C19 C 0.8506(8) 0.6815(4) 0.5902(4) 0.133(3) Uani 1 1 d .
H19A H 0.9340 0.6807 0.6208 0.160 Uiso 1 1 calc R
H19B H 0.7985 0.6300 0.5788 0.160 Uiso 1 1 calc R
C20 C 0.8727(7) 0.7119(4) 0.5271(4) 0.109(2) Uani 1 1 d .
H20A H 0.9207 0.7643 0.5402 0.131 Uiso 1 1 calc R
H20B H 0.7876 0.7129 0.4982 0.131 Uiso 1 1 calc R
C21 C 1.4064(10) 0.8052(7) 0.6174(6) 0.237(6) Uani 1 1 d .
H21A H 1.4078 0.8381 0.5831 0.356 Uiso 1 1 calc R
H21B H 1.4930 0.7954 0.6333 0.356 Uiso 1 1 calc R
H21C H 1.3786 0.8294 0.6552 0.356 Uiso 1 1 calc R
C22 C 1.3133(9) 0.7320(5) 0.5875(5) 0.151(3) Uani 1 1 d .
H22A H 1.3087 0.7005 0.6232 0.181 Uiso 1 1 calc R
H22B H 1.3475 0.7053 0.5529 0.181 Uiso 1 1 calc R
C23 C 1.1743(8) 0.7412(4) 0.5551(5) 0.142(3) Uani 1 1 d .
H23A H 1.1394 0.7679 0.5894 0.170 Uiso 1 1 calc R
H23B H 1.1780 0.7722 0.5189 0.170 Uiso 1 1 calc R
C24 C 1.0832(7) 0.6656(4) 0.5258(4) 0.109(2) Uani 1 1 d .
H24A H 1.0727 0.6377 0.5634 0.131 Uiso 1 1 calc R
H24B H 1.1256 0.6366 0.4967 0.131 Uiso 1 1 calc R
C25 C 1.1328(11) 0.7437(7) 0.2868(6) 0.252 Uani 1 1 d D
H25A H 1.2163 0.7567 0.3193 0.378 Uiso 1 1 calc R
H25B H 1.1273 0.7813 0.2566 0.378 Uiso 1 1 calc R
H25C H 1.1244 0.6945 0.2605 0.378 Uiso 1 1 calc R
C26 C 1.0309(9) 0.7418(6) 0.3218(4) 0.177 Uani 1 1 d D
H26A H 0.9474 0.7248 0.2886 0.213 Uiso 1 1 calc R
H26B H 1.0332 0.7934 0.3427 0.213 Uiso 1 1 calc R
C27 C 1.0358(9) 0.6900(5) 0.3779(4) 0.161(4) Uani 1 1 d .
H27A H 1.0038 0.6370 0.3570 0.193 Uiso 1 1 calc R
H27B H 1.1258 0.6955 0.4037 0.193 Uiso 1 1 calc R
C28 C 0.9535(7) 0.7119(4) 0.4238(4) 0.119(2) Uani 1 1 d .
H28A H 0.8645 0.7062 0.3966 0.143 Uiso 1 1 calc R
H28B H 0.9849 0.7657 0.4420 0.143 Uiso 1 1 calc R
C29 C 0.8770(7) 0.5857(4) 0.4616(4) 0.104(2) Uani 1 1 d .
H29A H 0.9271 0.5601 0.4346 0.125 Uiso 1 1 calc R
H29B H 0.8762 0.5610 0.5020 0.125 Uiso 1 1 calc R
C30 C 0.7383(8) 0.5744(4) 0.4204(4) 0.136(3) Uani 1 1 d .
H30A H 0.7363 0.5908 0.3761 0.163 Uiso 1 1 calc R
H30B H 0.6869 0.6029 0.4443 0.163 Uiso 1 1 calc R
C31 C 0.6855(10) 0.4892(5) 0.4123(6) 0.203(5) Uani 1 1 d D
H31A H 0.7334 0.4628 0.3845 0.243 Uiso 1 1 calc R
H31B H 0.7026 0.4733 0.4571 0.243 Uiso 1 1 calc R
C32 C 0.5473(10) 0.4661(6) 0.3815(8) 0.288 Uani 1 1 d D
H32A H 0.5032 0.4426 0.4131 0.432 Uiso 1 1 calc R
H32B H 0.5343 0.4302 0.3405 0.432 Uiso 1 1 calc R
H32C H 0.5119 0.5100 0.3702 0.432 Uiso 1 1 calc R
C33 C 0.7540(13) 0.5552(7) 0.2068(7) 0.244(6) Uani 1 1 d .
H33A H 0.6714 0.5196 0.1945 0.365 Uiso 1 1 calc R
H33B H 0.7389 0.6060 0.2170 0.365 Uiso 1 1 calc R
H33C H 0.8090 0.5427 0.2465 0.365 Uiso 1 1 calc R
C34 C 0.8149(14) 0.5517(8) 0.1535(7) 0.241(6) Uani 1 1 d .
H34A H 0.9082 0.5726 0.1708 0.289 Uiso 1 1 calc R
H34B H 0.7798 0.5831 0.1210 0.289 Uiso 1 1 calc R
C35 C 0.7975(12) 0.4716(6) 0.1168(5) 0.182(4) Uani 1 1 d .
H35A H 0.8025 0.4369 0.1503 0.218 Uiso 1 1 calc R
H35B H 0.8693 0.4689 0.0943 0.218 Uiso 1 1 calc R
C36 C 0.6663(9) 0.4451(6) 0.0633(5) 0.134(3) Uani 1 1 d .
H36A H 0.5962 0.4586 0.0834 0.161 Uiso 1 1 calc R
H36B H 0.6695 0.4727 0.0248 0.161 Uiso 1 1 calc R
C37 C 0.8479(17) 0.2707(8) -0.1071(8) 0.354 Uani 1 1 d D
H37A H 0.9165 0.2520 -0.1241 0.531 Uiso 1 1 calc R
H37B H 0.7727 0.2666 -0.1443 0.531 Uiso 1 1 calc R
H37C H 0.8235 0.2410 -0.0734 0.531 Uiso 1 1 calc R
C38 C 0.8949(10) 0.3502(7) -0.0759(6) 0.226(5) Uani 1 1 d D
H38A H 0.9170 0.3816 -0.1095 0.271 Uiso 1 1 calc R
H38B H 0.9721 0.3558 -0.0388 0.271 Uiso 1 1 calc R
C39 C 0.7785(10) 0.3728(6) -0.0488(5) 0.181(4) Uani 1 1 d .
H39A H 0.7983 0.4276 -0.0344 0.217 Uiso 1 1 calc R
H39B H 0.7010 0.3611 -0.0864 0.217 Uiso 1 1 calc R
C40 C 0.7457(8) 0.3348(5) 0.0098(4) 0.147(3) Uani 1 1 d .
H40A H 0.8238 0.3448 0.0470 0.176 Uiso 1 1 calc R
H40B H 0.7218 0.2800 -0.0050 0.176 Uiso 1 1 calc R
C41 C 0.2627(16) 0.1793(9) -0.1408(8) 0.326(10) Uani 1 1 d .
H41A H 0.1845 0.1772 -0.1756 0.489 Uiso 1 1 calc R
H41B H 0.2408 0.1516 -0.1054 0.489 Uiso 1 1 calc R
H41C H 0.3249 0.1570 -0.1607 0.489 Uiso 1 1 calc R
C42 C 0.3223(14) 0.2611(9) -0.1106(7) 0.218(5) Uani 1 1 d .
H42A H 0.2588 0.2839 -0.0912 0.262 Uiso 1 1 calc R
H42B H 0.3428 0.2892 -0.1466 0.262 Uiso 1 1 calc R
C43 C 0.4486(13) 0.2679(7) -0.0544(6) 0.189(4) Uani 1 1 d .
H43A H 0.4288 0.2361 -0.0206 0.226 Uiso 1 1 calc R
H43B H 0.5137 0.2483 -0.0748 0.226 Uiso 1 1 calc R
C44 C 0.5071(9) 0.3480(6) -0.0184(5) 0.137(3) Uani 1 1 d .
H44A H 0.4410 0.3667 0.0019 0.165 Uiso 1 1 calc R
H44B H 0.5235 0.3794 -0.0530 0.165 Uiso 1 1 calc R
C45 C 0.4069(17) 0.2919(9) 0.2152(7) 0.392 Uani 1 1 d D
H45A H 0.4006 0.2621 0.2514 0.588 Uiso 0.50 1 d PR
H45B H 0.3312 0.2738 0.1779 0.588 Uiso 0.50 1 d PRD
H45C H 0.4107 0.3445 0.2319 0.588 Uiso 0.50 1 d PR
C46 C 0.5123(13) 0.2763(8) 0.1828(6) 0.296 Uani 1 1 d D
H46A H 0.4946 0.2235 0.1611 0.355 Uiso 1 1 calc R
H46B H 0.5963 0.2872 0.2160 0.355 Uiso 1 1 calc R
C47 C 0.5111(10) 0.3315(5) 0.1288(5) 0.184(4) Uani 1 1 d D
H47A H 0.4264 0.3210 0.0962 0.220 Uiso 1 1 calc R
H47B H 0.5296 0.3842 0.1507 0.220 Uiso 1 1 calc R
C48 C 0.6180(9) 0.3157(5) 0.0939(4) 0.150(3) Uani 1 1 d .
H48A H 0.5996 0.2618 0.0754 0.179 Uiso 1 1 calc R
H48B H 0.7009 0.3264 0.1279 0.179 Uiso 1 1 calc R
Cu1 Cu 0.11307(8) 0.42826(5) 0.19977(4) 0.0931(3) Uani 1 1 d .
N1 N 0.2638(5) 0.4917(3) 0.1856(3) 0.0858(14) Uani 1 1 d .
N2 N 0.1541(5) 0.4909(3) 0.2856(2) 0.0838(14) Uani 1 1 d .
N3 N 0.9473(6) 0.6681(3) 0.4845(3) 0.0981(16) Uani 1 1 d .
N4 N 0.6332(8) 0.3611(4) 0.0371(4) 0.127(2) Uani 1 1 d .
O1 O -0.0341(4) 0.3772(3) 0.2302(3) 0.1106(15) Uani 1 1 d .
O2 O 0.1017(5) 0.3749(3) 0.1097(2) 0.1195(16) Uani 1 1 d .
O3 O -0.1238(5) 0.3864(3) 0.3204(3) 0.1343(18) Uani 1 1 d .
O4 O 0.0867(5) 0.5035(2) 0.3870(2) 0.1110(15) Uani 1 1 d .
O5 O 0.2170(5) 0.3773(3) 0.0289(3) 0.155(2) Uani 1 1 d .
O6 O 0.3977(4) 0.5024(3) 0.1088(2) 0.1088(14) Uani 1 1 d .
S1 S 0.8123(3) 1.06350(13) 0.54168(16) 0.1826(12) Uani 1 1 d .
S2 S 0.9296(3) 1.05989(13) 0.4025(2) 0.1875(13) Uani 1 1 d .
S3 S 0.8076(2) 0.89307(11) 0.37318(14) 0.1458(9) Uani 1 1 d .
S4 S 0.6997(2) 0.89619(12) 0.49498(13) 0.1399(8) Uani 1 1 d .
S5 S 0.62037(19) 0.73318(10) 0.30640(11) 0.1152(6) Uani 1 1 d .
S6 S 0.5031(2) 0.72994(10) 0.42681(10) 0.1113(6) Uani 1 1 d .

loop_
_atom_site_aniso_label
_atom_site_aniso_U_11
_atom_site_aniso_U_22
_atom_site_aniso_U_33
_atom_site_aniso_U_23
_atom_site_aniso_U_13
_atom_site_aniso_U_12
C1 0.172(10) 0.149(9) 0.311(14) -0.065(9) -0.008(10) 0.046(7)
C2 0.323(19) 0.206(13) 0.316(18) 0.058(13) 0.079(16) -0.080(12)
C3 0.106(7) 0.072(5) 0.190(9) -0.005(6) -0.005(6) 0.022(4)
C4 0.109(7) 0.075(5) 0.223(11) 0.006(7) 0.011(7) 0.016(5)
C5 0.105(6) 0.074(5) 0.163(7) 0.006(5) 0.016(5) 0.031(4)
C6 0.098(5) 0.079(5) 0.140(6) 0.004(4) 0.016(5) 0.028(4)
C7 0.080(4) 0.076(4) 0.100(5) 0.006(4) 0.026(4) 0.021(3)
C8 0.078(4) 0.079(4) 0.099(5) 0.008(4) 0.022(4) 0.016(3)
C9 0.080(4) 0.089(4) 0.095(5) 0.023(4) 0.037(4) 0.017(4)
C10 0.101(5) 0.088(4) 0.081(4) 0.015(4) 0.038(4) 0.042(4)
C11 0.082(4) 0.075(4) 0.083(4) 0.016(3) 0.030(4) 0.031(3)
C12 0.085(5) 0.087(4) 0.077(4) 0.018(4) 0.030(4) 0.031(4)
C13 0.095(5) 0.113(5) 0.073(4) 0.013(4) 0.030(4) 0.026(4)
C14 0.111(6) 0.131(7) 0.082(5) -0.005(5) 0.013(5) 0.021(5)
C15 0.101(5) 0.091(5) 0.099(5) 0.032(4) 0.050(5) 0.038(4)
C16 0.084(5) 0.102(6) 0.138(7) 0.050(5) 0.047(5) 0.019(4)
C17 0.238 0.461 0.245 -0.010 0.082 0.200
C18 0.211 0.259 0.184 0.051 0.107 0.132
C19 0.142(7) 0.136(7) 0.148(7) 0.026(6) 0.064(6) 0.062(5)
C20 0.105(5) 0.082(5) 0.151(7) 0.014(5) 0.038(5) 0.041(4)
C21 0.133(9) 0.233(13) 0.316(16) 0.067(12) 0.000(10) 0.004(9)
C22 0.112(7) 0.164(9) 0.190(9) 0.069(7) 0.030(7) 0.046(6)
C23 0.117(7) 0.110(6) 0.189(9) 0.037(6) 0.010(6) 0.020(5)
C24 0.111(6) 0.123(6) 0.127(6) 0.056(5) 0.050(5) 0.064(5)
C25 0.260 0.302 0.241 0.136 0.098 0.073
C26 0.197 0.239 0.146 0.095 0.081 0.084
C27 0.171(8) 0.221(10) 0.153(7) 0.092(7) 0.084(7) 0.110(8)
C28 0.131(6) 0.103(5) 0.141(6) 0.048(5) 0.042(5) 0.040(5)
C29 0.122(6) 0.081(5) 0.128(6) 0.018(4) 0.059(5) 0.032(4)
C30 0.130(7) 0.091(6) 0.185(8) -0.012(5) 0.048(7) 0.023(5)
C31 0.166(9) 0.111(7) 0.294(13) -0.038(8) 0.021(9) 0.011(6)
C32 0.206 0.128 0.510 -0.003 0.079 0.016
C33 0.282(16) 0.222(13) 0.248(15) -0.009(11) 0.102(13) 0.088(11)
C34 0.286(17) 0.208(14) 0.267(16) 0.011(12) 0.150(14) 0.069(12)
C35 0.228(13) 0.176(10) 0.154(9) 0.013(8) 0.050(9) 0.076(9)
C36 0.149(8) 0.154(9) 0.130(7) 0.048(6) 0.056(6) 0.063(7)
C37 0.462 0.271 0.327 -0.021 0.152 0.041
C38 0.155(10) 0.270(14) 0.258(13) 0.006(11) 0.049(9) 0.079(10)
C39 0.184(10) 0.239(11) 0.179(9) 0.072(8) 0.105(8) 0.104(9)
C40 0.163(8) 0.177(8) 0.139(7) 0.043(6) 0.065(6) 0.091(7)
C41 0.32(2) 0.293(19) 0.277(18) -0.023(15) 0.001(14) -0.062(16)
C42 0.193(14) 0.284(18) 0.186(12) 0.073(12) 0.042(10) 0.049(12)
C43 0.219(14) 0.170(11) 0.183(11) 0.037(9) 0.064(10) 0.032(10)
C44 0.128(8) 0.196(10) 0.121(7) 0.064(7) 0.053(6) 0.066(7)
C45 0.697 0.375 0.213 0.207 0.177 0.215
C46 0.376 0.394 0.253 0.178 0.222 0.184
C47 0.246(12) 0.212(10) 0.160(8) 0.110(8) 0.110(8) 0.096(9)
C48 0.203(10) 0.162(8) 0.127(7) 0.078(6) 0.068(7) 0.081(7)
Cu1 0.0895(6) 0.0989(6) 0.0925(5) 0.0143(4) 0.0328(4) 0.0089(4)
N1 0.085(4) 0.097(4) 0.076(3) 0.008(3) 0.028(3) 0.011(3)
N2 0.083(4) 0.087(3) 0.088(3) 0.017(3) 0.036(3) 0.015(3)
N3 0.108(4) 0.082(4) 0.122(4) 0.029(3) 0.046(4) 0.035(3)
N4 0.155(7) 0.137(6) 0.119(5) 0.044(5) 0.057(5) 0.061(5)
O1 0.101(4) 0.120(4) 0.114(4) 0.021(3) 0.042(3) 0.006(3)
O2 0.106(4) 0.137(4) 0.105(3) -0.004(3) 0.040(3) -0.007(3)
O3 0.103(4) 0.173(5) 0.141(4) 0.053(4) 0.058(3) 0.009(3)
O4 0.144(4) 0.099(3) 0.117(4) 0.023(3) 0.077(3) 0.034(3)
O5 0.137(5) 0.206(6) 0.098(4) -0.033(4) 0.041(3) -0.006(4)
O6 0.103(3) 0.135(4) 0.096(3) 0.016(3) 0.051(3) 0.014(3)
S1 0.161(2) 0.1014(16) 0.241(3) -0.0400(18) -0.016(2) 0.0234(16)
S2 0.145(2) 0.0908(16) 0.303(4) 0.018(2) 0.024(3) 0.0003(15)
S3 0.1242(18) 0.0850(13) 0.218(3) 0.0020(15) 0.0358(18) 0.0114(12)
S4 0.1425(19) 0.0926(14) 0.164(2) -0.0117(14) 0.0038(16) 0.0267(13)
S5 0.1066(15) 0.0909(12) 0.1437(17) 0.0065(12) 0.0409(13) 0.0010(11)
S6 0.1204(16) 0.0927(13) 0.1162(14) -0.0095(11) 0.0283(12) 0.0240(11)

loop_
_atom_type_symbol
_atom_type_description
_atom_type_scat_dispersion_real
_atom_type_scat_dispersion_imag
_atom_type_scat_source
C C 0.0033 0.0016 'International Tables Vol C Tables 4.2.6.8 and 6.1.1.4'
H H 0.0000 0.0000 'International Tables Vol C Tables 4.2.6.8 and 6.1.1.4'
N N 0.0061 0.0033 'International Tables Vol C Tables 4.2.6.8 and 6.1.1.4'
O O 0.0106 0.0060 'International Tables Vol C Tables 4.2.6.8 and 6.1.1.4'
S S 0.1246 0.1234 'International Tables Vol C Tables 4.2.6.8 and 6.1.1.4'
Cu Cu 0.3201 1.2651 'International Tables Vol C Tables 4.2.6.8 and 6.1.1.4'

loop_
_geom_angle_atom_site_label_1
_geom_angle_atom_site_label_2
_geom_angle_atom_site_label_3
_geom_angle
S1 C1 H1A 109.5
S1 C1 H1B 109.5
H1A C1 H1B 109.5
S1 C1 H1C 109.5
H1A C1 H1C 109.5
H1B C1 H1C 109.5
S2 C2 H2A 109.5
S2 C2 H2B 109.5
H2A C2 H2B 109.5
S2 C2 H2C 109.5
H2A C2 H2C 109.5
H2B C2 H2C 109.5
C4 C3 S1 124.4(8)
C4 C3 S4 117.6(7)
S1 C3 S4 117.5(6)
C3 C4 S2 125.4(8)
C3 C4 S3 116.7(8)
S2 C4 S3 117.6(6)
C6 C5 S4 123.9(6)
C6 C5 S3 121.9(6)
S4 C5 S3 114.2(4)
C5 C6 S6 124.1(6)
C5 C6 S5 120.8(6)
S6 C6 S5 115.2(4)
C10 C7 C8 120.2(6)
C10 C7 S6 123.0(5)
C8 C7 S6 116.8(5)
C9 C8 C7 121.1(6)
C9 C8 S5 122.4(5)
C7 C8 S5 116.5(5)
C8 C9 C12 120.0(6)
C8 C9 H9 120.0
C12 C9 H9 120.0
C7 C10 C11 120.2(6)
C7 C10 H10 119.9
C11 C10 H10 119.9
C10 C11 N2 127.9(5)
C10 C11 C12 119.5(6)
N2 C11 C12 112.6(5)
N1 C12 C9 127.5(5)
N1 C12 C11 113.5(6)
C9 C12 C11 119.0(6)
O6 C13 N1 128.7(7)
O6 C13 C14 123.1(6)
N1 C13 C14 108.2(6)
O5 C14 O2 125.6(7)
O5 C14 C13 116.6(7)
O2 C14 C13 117.8(6)
O4 C15 N2 128.0(7)
O4 C15 C16 122.7(6)
N2 C15 C16 109.3(6)
O3 C16 O1 125.7(8)
O3 C16 C15 117.3(7)
O1 C16 C15 117.0(6)
C18 C17 H17A 109.4
C18 C17 H17B 107.6
H17A C17 H17B 109.5
C18 C17 H17C 111.3
H17A C17 H17C 109.5
H17B C17 H17C 109.5
C17 C18 C19 111.4(8)
C17 C18 H18A 109.3
C19 C18 H18A 109.3
C17 C18 H18B 109.3
C19 C18 H18B 109.3
H18A C18 H18B 108.0
C20 C19 C18 106.1(6)
C20 C19 H19A 110.5
C18 C19 H19A 110.5
C20 C19 H19B 110.5
C18 C19 H19B 110.5
H19A C19 H19B 108.7
C19 C20 N3 116.2(5)
C19 C20 H20A 108.2
N3 C20 H20A 108.2
C19 C20 H20B 108.2
N3 C20 H20B 108.2
H20A C20 H20B 107.4
C22 C21 H21A 109.5
C22 C21 H21B 109.5
H21A C21 H21B 109.5
C22 C21 H21C 109.5
H21A C21 H21C 109.5
H21B C21 H21C 109.5
C21 C22 C23 114.0(8)
C21 C22 H22A 108.7
C23 C22 H22A 108.7
C21 C22 H22B 108.7
C23 C22 H22B 108.7
H22A C22 H22B 107.6
C24 C23 C22 112.2(7)
C24 C23 H23A 109.2
C22 C23 H23A 109.2
C24 C23 H23B 109.2
C22 C23 H23B 109.2
H23A C23 H23B 107.9
C23 C24 N3 116.7(6)
C23 C24 H24A 108.1
N3 C24 H24A 108.1
C23 C24 H24B 108.1
N3 C24 H24B 108.1
H24A C24 H24B 107.3
C26 C25 H25A 109.5
C26 C25 H25B 109.5
H25A C25 H25B 109.5
C26 C25 H25C 109.5
H25A C25 H25C 109.5
H25B C25 H25C 109.5
C25 C26 C27 115.4(8)
C25 C26 H26A 108.4
C27 C26 H26A 108.4
C25 C26 H26B 108.4
C27 C26 H26B 108.4
H26A C26 H26B 107.5
C28 C27 C26 109.1(7)
C28 C27 H27A 109.9
C26 C27 H27A 109.9
C28 C27 H27B 109.9
C26 C27 H27B 109.9
H27A C27 H27B 108.3
C27 C28 N3 117.4(6)
C27 C28 H28A 108.0
N3 C28 H28A 108.0
C27 C28 H28B 108.0
N3 C28 H28B 108.0
H28A C28 H28B 107.2
C30 C29 N3 115.1(6)
C30 C29 H29A 108.5
N3 C29 H29A 108.5
C30 C29 H29B 108.5
N3 C29 H29B 108.5
H29A C29 H29B 107.5
C29 C30 C31 104.6(7)
C29 C30 H30A 110.8
C31 C30 H30A 110.8
C29 C30 H30B 110.8
C31 C30 H30B 110.8
H30A C30 H30B 108.9
C32 C31 C30 114.4(9)
C32 C31 H31A 108.7
C30 C31 H31A 108.7
C32 C31 H31B 108.7
C30 C31 H31B 108.7
H31A C31 H31B 107.6
C31 C32 H32A 109.5
C31 C32 H32B 109.5
H32A C32 H32B 109.5
C31 C32 H32C 109.5
H32A C32 H32C 109.5
H32B C32 H32C 109.5
C34 C33 H33A 109.5
C34 C33 H33B 109.5
H33A C33 H33B 109.5
C34 C33 H33C 109.5
H33A C33 H33C 109.5
H33B C33 H33C 109.5
C33 C34 C35 113.1(12)
C33 C34 H34A 109.0
C35 C34 H34A 109.0
C33 C34 H34B 109.0
C35 C34 H34B 109.0
H34A C34 H34B 107.8
C34 C35 C36 113.3(10)
C34 C35 H35A 108.9
C36 C35 H35A 108.9
C34 C35 H35B 108.9
C36 C35 H35B 108.9
H35A C35 H35B 107.7
N4 C36 C35 114.3(8)
N4 C36 H36A 108.7
C35 C36 H36A 108.7
N4 C36 H36B 108.7
C35 C36 H36B 108.7
H36A C36 H36B 107.6
C38 C37 H37A 109.5
C38 C37 H37B 109.5
H37A C37 H37B 109.5
C38 C37 H37C 109.5
H37A C37 H37C 109.5
H37B C37 H37C 109.5
C37 C38 C39 104.6(11)
C37 C38 H38A 110.8
C39 C38 H38A 110.8
C37 C38 H38B 110.8
C39 C38 H38B 110.8
H38A C38 H38B 108.9
C40 C39 C38 115.8(8)
C40 C39 H39A 108.3
C38 C39 H39A 108.3
C40 C39 H39B 108.3
C38 C39 H39B 108.3
H39A C39 H39B 107.4
C39 C40 N4 114.2(6)
C39 C40 H40A 108.7
N4 C40 H40A 108.7
C39 C40 H40B 108.7
N4 C40 H40B 108.7
H40A C40 H40B 107.6
C42 C41 H41A 109.5
C42 C41 H41B 109.5
H41A C41 H41B 109.5
C42 C41 H41C 109.5
H41A C41 H41C 109.5
H41B C41 H41C 109.5
C41 C42 C43 111.6(13)
C41 C42 H42A 109.3
C43 C42 H42A 109.3
C41 C42 H42B 109.3
C43 C42 H42B 109.3
H42A C42 H42B 108.0
C44 C43 C42 114.0(11)
C44 C43 H43A 108.7
C42 C43 H43A 108.7
C44 C43 H43B 108.7
C42 C43 H43B 108.7
H43A C43 H43B 107.6
C43 C44 N4 118.2(9)
C43 C44 H44A 107.8
N4 C44 H44A 107.8
C43 C44 H44B 107.8
N4 C44 H44B 107.8
H44A C44 H44B 107.1
C46 C45 H45A 110.9
C46 C45 H45B 101.1
H45A C45 H45B 109.5
C46 C45 H45C 116.0
H45A C45 H45C 109.5
H45B C45 H45C 109.5
C45 C46 C47 103.3(9)
C45 C46 H46A 111.1
C47 C46 H46A 111.1
C45 C46 H46B 111.1
C47 C46 H46B 111.1
H46A C46 H46B 109.1
C48 C47 C46 104.4(7)
C48 C47 H47A 110.9
C46 C47 H47A 110.9
C48 C47 H47B 110.9
C46 C47 H47B 110.9
H47A C47 H47B 108.9
C47 C48 N4 114.4(6)
C47 C48 H48A 108.6
N4 C48 H48A 108.6
C47 C48 H48B 108.6
N4 C48 H48B 108.6
H48A C48 H48B 107.6
N2 Cu1 N1 84.3(2)
N2 Cu1 O1 84.8(2)
N1 Cu1 O1 169.0(2)
N2 Cu1 O2 169.2(2)
N1 Cu1 O2 85.0(2)
O1 Cu1 O2 106.0(2)
C13 N1 C12 128.2(5)
C13 N1 Cu1 116.7(5)
C12 N1 Cu1 114.9(4)
C15 N2 C11 129.0(5)
C15 N2 Cu1 116.3(5)
C11 N2 Cu1 114.7(4)
C29 N3 C24 105.9(5)
C29 N3 C20 111.2(5)
C24 N3 C20 111.5(5)
C29 N3 C28 112.3(5)
C24 N3 C28 112.1(5)
C20 N3 C28 104.1(5)
C36 N4 C48 111.0(6)
C36 N4 C44 105.9(7)
C48 N4 C44 112.1(7)
C36 N4 C40 111.3(7)
C48 N4 C40 104.6(6)
C44 N4 C40 112.0(6)
C16 O1 Cu1 112.5(5)
C14 O2 Cu1 112.1(5)
C3 S1 C1 102.6(4)
C2 S2 C4 102.0(5)
C5 S3 C4 94.3(4)
C5 S4 C3 93.5(4)
C8 S5 C6 95.6(3)
C7 S6 C6 95.2(3)

loop_
_geom_bond_atom_site_label_1
_geom_bond_atom_site_label_2
_geom_bond_distance
C1 S1 1.741(9)
C1 H1A 0.9600
C1 H1B 0.9600
C1 H1C 0.9600
C2 S2 1.717(13)
C2 H2A 0.9600
C2 H2B 0.9600
C2 H2C 0.9600
C3 C4 1.305(11)
C3 S1 1.741(9)
C3 S4 1.774(9)
C4 S2 1.742(9)
C4 S3 1.761(9)
C5 C6 1.361(8)
C5 S4 1.738(8)
C5 S3 1.740(8)
C6 S6 1.745(7)
C6 S5 1.756(7)
C7 C10 1.377(8)
C7 C8 1.396(8)
C7 S6 1.742(6)
C8 C9 1.375(7)
C8 S5 1.731(6)
C9 C12 1.397(7)
C9 H9 0.9300
C10 C11 1.392(7)
C10 H10 0.9300
C11 N2 1.414(7)
C11 C12 1.435(7)
C12 N1 1.387(7)
C13 O6 1.229(7)
C13 N1 1.337(7)
C13 C14 1.564(9)
C14 O5 1.232(7)
C14 O2 1.279(8)
C15 O4 1.240(7)
C15 N2 1.325(7)
C15 C16 1.546(9)
C16 O3 1.231(7)
C16 O1 1.271(8)
C17 C18 1.414(8)
C17 H17A 0.9600
C17 H17B 0.9600
C17 H17C 0.9600
C18 C19 1.569(9)
C18 H18A 0.9700
C18 H18B 0.9700
C19 C20 1.488(8)
C19 H19A 0.9700
C19 H19B 0.9700
C20 N3 1.526(7)
C20 H20A 0.9700
C20 H20B 0.9700
C21 C22 1.484(11)
C21 H21A 0.9600
C21 H21B 0.9600
C21 H21C 0.9600
C22 C23 1.526(10)
C22 H22A 0.9700
C22 H22B 0.9700
C23 C24 1.505(9)
C23 H23A 0.9700
C23 H23B 0.9700
C24 N3 1.517(8)
C24 H24A 0.9700
C24 H24B 0.9700
C25 C26 1.408(8)
C25 H25A 0.9600
C25 H25B 0.9600
C25 H25C 0.9600
C26 C27 1.544(9)
C26 H26A 0.9700
C26 H26B 0.9700
C27 C28 1.466(8)
C27 H27A 0.9700
C27 H27B 0.9700
C28 N3 1.535(7)
C28 H28A 0.9700
C28 H28B 0.9700
C29 C30 1.498(9)
C29 N3 1.515(7)
C29 H29A 0.9700
C29 H29B 0.9700
C30 C31 1.517(10)
C30 H30A 0.9700
C30 H30B 0.9700
C31 C32 1.435(8)
C31 H31A 0.9700
C31 H31B 0.9700
C32 H32A 0.9600
C32 H32B 0.9600
C32 H32C 0.9600
C33 C34 1.367(12)
C33 H33A 0.9600
C33 H33B 0.9600
C33 H33C 0.9600
C34 C35 1.507(13)
C34 H34A 0.9700
C34 H34B 0.9700
C35 C36 1.536(11)
C35 H35A 0.9700
C35 H35B 0.9700
C36 N4 1.500(9)
C36 H36A 0.9700
C36 H36B 0.9700
C37 C38 1.454(9)
C37 H37A 0.9600
C37 H37B 0.9600
C37 H37C 0.9600
C38 C39 1.546(11)
C38 H38A 0.9700
C38 H38B 0.9700
C39 C40 1.504(9)
C39 H39A 0.9700
C39 H39B 0.9700
C40 N4 1.535(8)
C40 H40A 0.9700
C40 H40B 0.9700
C41 C42 1.502(15)
C41 H41A 0.9600
C41 H41B 0.9600
C41 H41C 0.9600
C42 C43 1.541(13)
C42 H42A 0.9700
C42 H42B 0.9700
C43 C44 1.504(11)
C43 H43A 0.9700
C43 H43B 0.9700
C44 N4 1.519(9)
C44 H44A 0.9700
C44 H44B 0.9700
C45 C46 1.458(9)
C45 H45A 0.9600
C45 H45B 0.9600
C45 H45C 0.9600
C46 C47 1.555(8)
C46 H46A 0.9700
C46 H46B 0.9700
C47 C48 1.503(10)
C47 H47A 0.9700
C47 H47B 0.9700
C48 N4 1.500(8)
C48 H48A 0.9700
C48 H48B 0.9700
Cu1 N2 1.882(5)
Cu1 N1 1.892(5)
Cu1 O1 1.923(4)
Cu1 O2 1.929(4)

loop_
_geom_torsion_atom_site_label_1
_geom_torsion_atom_site_label_2
_geom_torsion_atom_site_label_3
_geom_torsion_atom_site_label_4
_geom_torsion
S1 C3 C4 S2 -2.4(15)
S4 C3 C4 S2 -174.6(4)
S1 C3 C4 S3 172.6(4)
S4 C3 C4 S3 0.3(12)
S4 C5 C6 S6 1.5(9)
S3 C5 C6 S6 177.9(4)
S4 C5 C6 S5 -177.6(4)
S3 C5 C6 S5 -1.2(9)
C10 C7 C8 C9 -0.1(9)
S6 C7 C8 C9 178.8(5)
C10 C7 C8 S5 -179.5(5)
S6 C7 C8 S5 -0.6(7)
C7 C8 C9 C12 1.2(9)
S5 C8 C9 C12 -179.4(4)
C8 C7 C10 C11 -1.8(9)
S6 C7 C10 C11 179.3(4)
C7 C10 C11 N2 -176.2(5)
C7 C10 C11 C12 2.6(8)
C8 C9 C12 N1 -179.8(6)
C8 C9 C12 C11 -0.4(9)
C10 C11 C12 N1 178.0(5)
N2 C11 C12 N1 -3.1(7)
C10 C11 C12 C9 -1.5(8)
N2 C11 C12 C9 177.5(5)
O6 C13 C14 O5 1.1(11)
N1 C13 C14 O5 179.4(7)
O6 C13 C14 O2 179.5(7)
N1 C13 C14 O2 -2.2(9)
O4 C15 C16 O3 4.1(10)
N2 C15 C16 O3 -176.6(6)
O4 C15 C16 O1 -174.8(6)
N2 C15 C16 O1 4.5(8)
C17 C18 C19 C20 -161.2(10)
C18 C19 C20 N3 179.0(7)
C21 C22 C23 C24 -179.7(8)
C22 C23 C24 N3 -172.6(6)
C25 C26 C27 C28 161.8(10)
C26 C27 C28 N3 -178.7(7)
N3 C29 C30 C31 -172.8(6)
C29 C30 C31 C32 172.5(10)
C33 C34 C35 C36 82.8(15)
C34 C35 C36 N4 -167.4(8)
C37 C38 C39 C40 67.7(14)
C38 C39 C40 N4 177.7(8)
C41 C42 C43 C44 -175.6(11)
C42 C43 C44 N4 -179.0(8)
C45 C46 C47 C48 -179.2(12)
C46 C47 C48 N4 178.2(9)
O6 C13 N1 C12 -1.8(11)
C14 C13 N1 C12 -180.0(6)
O6 C13 N1 Cu1 -177.3(6)
C14 C13 N1 Cu1 4.5(7)
C9 C12 N1 C13 6.7(10)
C11 C12 N1 C13 -172.6(6)
C9 C12 N1 Cu1 -177.7(5)
C11 C12 N1 Cu1 2.9(6)
N2 Cu1 N1 C13 174.6(5)
O1 Cu1 N1 C13 179.8(10)
O2 Cu1 N1 C13 -4.4(5)
N2 Cu1 N1 C12 -1.5(4)
O1 Cu1 N1 C12 3.8(14)
O2 Cu1 N1 C12 179.5(4)
O4 C15 N2 C11 -3.0(10)
C16 C15 N2 C11 177.8(5)
O4 C15 N2 Cu1 175.5(5)
C16 C15 N2 Cu1 -3.7(6)
C10 C11 N2 C15 -0.7(10)
C12 C11 N2 C15 -179.6(5)
C10 C11 N2 Cu1 -179.2(5)
C12 C11 N2 Cu1 1.9(6)
N1 Cu1 N2 C15 -179.0(5)
O1 Cu1 N2 C15 2.0(4)
O2 Cu1 N2 C15 -173.7(10)
N1 Cu1 N2 C11 -0.3(4)
O1 Cu1 N2 C11 -179.3(4)
O2 Cu1 N2 C11 5.0(14)
C30 C29 N3 C24 179.1(6)
C30 C29 N3 C20 57.8(8)
C30 C29 N3 C28 -58.3(7)
C23 C24 N3 C29 -179.9(6)
C23 C24 N3 C20 -58.8(8)
C23 C24 N3 C28 57.4(8)
C19 C20 N3 C29 58.6(8)
C19 C20 N3 C24 -59.3(8)
C19 C20 N3 C28 179.6(6)
C27 C28 N3 C29 -67.9(9)
C27 C28 N3 C24 51.1(9)
C27 C28 N3 C20 171.7(7)
C35 C36 N4 C48 62.2(9)
C35 C36 N4 C44 -175.8(7)
C35 C36 N4 C40 -53.8(9)
C47 C48 N4 C36 60.2(10)
C47 C48 N4 C44 -58.0(10)
C47 C48 N4 C40 -179.6(8)
C43 C44 N4 C36 -179.6(7)
C43 C44 N4 C48 -58.4(10)
C43 C44 N4 C40 58.8(10)
C39 C40 N4 C36 -60.5(10)
C39 C40 N4 C48 179.6(8)
C39 C40 N4 C44 57.9(10)
O3 C16 O1 Cu1 178.2(6)
C15 C16 O1 Cu1 -3.0(7)
N2 Cu1 O1 C16 0.7(5)
N1 Cu1 O1 C16 -4.5(14)
O2 Cu1 O1 C16 179.9(5)
O5 C14 O2 Cu1 177.2(7)
C13 C14 O2 Cu1 -1.1(8)
N2 Cu1 O2 C14 -2.5(15)
N1 Cu1 O2 C14 2.8(5)
O1 Cu1 O2 C14 -178.0(5)
C4 C3 S1 C1 124.9(10)
S4 C3 S1 C1 -62.9(7)
C3 C4 S2 C2 -136.2(11)
S3 C4 S2 C2 48.9(8)
C6 C5 S3 C4 164.5(7)
S4 C5 S3 C4 -18.8(5)
C3 C4 S3 C5 11.1(9)
S2 C4 S3 C5 -173.5(6)
C6 C5 S4 C3 -164.6(6)
S3 C5 S4 C3 18.8(5)
C4 C3 S4 C5 -11.6(9)
S1 C3 S4 C5 175.6(5)
C9 C8 S5 C6 176.0(5)
C7 C8 S5 C6 -4.6(5)
C5 C6 S5 C8 -172.5(6)
S6 C6 S5 C8 8.3(4)
C10 C7 S6 C6 -175.6(5)
C8 C7 S6 C6 5.5(5)
C5 C6 S6 C7 172.4(6)
S5 C6 S6 C7 -8.5(4)

loop_
_platon_squeeze_void_nr
_platon_squeeze_void_average_x
_platon_squeeze_void_average_y
_platon_squeeze_void_average_z
_platon_squeeze_void_volume
_platon_squeeze_void_count_electrons
_platon_squeeze_void_content
1 -0.016 0.000 0.000 1068 332 ' '
2 0.479 0.452 0.500 6 0 ' '
3 0.523 0.554 0.500 6 0 ' '
